data_4062269
_journal_name_full Organometallics
_journal_year 2003
_chemical_formula_sum 'C29 H46 Ru2 Si2'
_chemical_formula_weight 652.98
_space_group_IT_number 2
_symmetry_cell_setting triclinic
_symmetry_space_group_name_Hall '-P 1'
_symmetry_space_group_name_H-M 'P -1'
_cell_angle_alpha 94.45(2)
_cell_angle_beta 90.57(2)
_cell_angle_gamma 99.325(16)
_cell_formula_units_Z 4
_cell_length_a 14.602(3)
_cell_length_b 18.901(3)
_cell_length_c 11.238(4)
_cell_measurement_temperature 296(2)
_cell_volume 3050.6(13)
_diffrn_ambient_temperature 296(2)
_exptl_crystal_density_diffrn 1.422
_cod_depositor_comments
;
The following automatic conversions were performed:
'_symmetry_cell_setting' value 'Triclinic' changed to 'triclinic'
according to '/home/saulius/struct/CIF-dictionaries/cif_core.dic'
dictionary named 'cif_core.dic' version 2.4.1 from 2010-06-29.

Automatic conversion script
Id: cif_fix_enum 1527 2010-12-29 10:47:43Z saulius 
;
_cod_database_code 4062269

loop_
_symmetry_equiv_pos_as_xyz
'x, y, z'
'-x, -y, -z'

loop_
_atom_site_label
_atom_site_type_symbol
_atom_site_fract_x
_atom_site_fract_y
_atom_site_fract_z
_atom_site_U_iso_or_equiv
_atom_site_adp_type
_atom_site_occupancy
_atom_site_symmetry_multiplicity
_atom_site_calc_flag
_atom_site_refinement_flags
_atom_site_disorder_assembly
_atom_site_disorder_group
Ru1 Ru 0.24242(3) 0.14217(3) 0.27472(4) 0.04247(14) Uani 1 1 d . . .
Ru2 Ru 0.26623(3) 0.25599(3) 0.43355(4) 0.04258(14) Uani 1 1 d . . .
Ru3 Ru -0.22851(3) 0.29157(3) -0.02605(4) 0.04198(14) Uani 1 1 d . . .
Ru4 Ru -0.20819(3) 0.40505(3) 0.13386(4) 0.04167(14) Uani 1 1 d . . .
Si1 Si 0.32092(14) 0.25688(11) 0.23670(17) 0.0574(5) Uani 1 1 d . . .
Si2 Si 0.19526(14) 0.14024(11) 0.47416(17) 0.0554(5) Uani 1 1 d . . .
Si3 Si -0.29533(14) 0.39599(10) -0.04661(17) 0.0537(5) Uani 1 1 d . . .
Si4 Si -0.14823(13) 0.29843(10) 0.15812(16) 0.0504(4) Uani 1 1 d . . .
C1 C 0.2725(8) 0.3119(5) 0.1241(7) 0.104(3) Uani 1 1 d . . .
H1A H 0.2060 0.3033 0.1259 0.155 Uiso 1 1 calc R . .
H1B H 0.2922 0.2982 0.0456 0.155 Uiso 1 1 calc R . .
H1C H 0.2950 0.3621 0.1439 0.155 Uiso 1 1 calc R . .
C2 C 0.4502(6) 0.2699(5) 0.2131(9) 0.106(3) Uani 1 1 d . . .
H2A H 0.4802 0.2514 0.2775 0.159 Uiso 1 1 calc R . .
H2B H 0.4736 0.3203 0.2107 0.159 Uiso 1 1 calc R . .
H2C H 0.4625 0.2448 0.1389 0.159 Uiso 1 1 calc R . .
C3 C 0.0680(5) 0.1214(5) 0.5082(8) 0.087(3) Uani 1 1 d . . .
H3A H 0.0335 0.1432 0.4520 0.130 Uiso 1 1 calc R . .
H3B H 0.0584 0.1412 0.5876 0.130 Uiso 1 1 calc R . .
H3C H 0.0471 0.0704 0.5025 0.130 Uiso 1 1 calc R . .
C4 C 0.2579(7) 0.0887(4) 0.5780(7) 0.072(2) Uani 1 1 d . . .
C5 C 0.3530(8) 0.0907(5) 0.5729(8) 0.097(3) Uani 1 1 d . . .
H5 H 0.3869 0.1177 0.5175 0.117 Uiso 1 1 calc R . .
C6 C 0.3979(10) 0.0533(6) 0.6490(11) 0.126(5) Uani 1 1 d . . .
H6 H 0.4620 0.0566 0.6442 0.151 Uiso 1 1 calc R . .
C7 C 0.3546(14) 0.0129(8) 0.7286(13) 0.151(7) Uani 1 1 d . . .
H7 H 0.3868 -0.0132 0.7767 0.181 Uiso 1 1 calc R . .
C8 C 0.2619(13) 0.0105(7) 0.7380(10) 0.142(6) Uani 1 1 d . . .
H8 H 0.2301 -0.0161 0.7953 0.171 Uiso 1 1 calc R . .
C9 C 0.2124(8) 0.0480(5) 0.6618(8) 0.103(3) Uani 1 1 d . . .
H9 H 0.1485 0.0450 0.6686 0.124 Uiso 1 1 calc R . .
C10 C 0.1947(6) 0.0972(4) 0.0950(6) 0.0622(19) Uani 1 1 d . . .
C11 C 0.2876(6) 0.0878(6) 0.1100(9) 0.095(3) Uani 1 1 d . . .
C12 C 0.2896(10) 0.0431(8) 0.2068(13) 0.129(6) Uani 1 1 d . . .
C13 C 0.2026(11) 0.0245(5) 0.2430(9) 0.109(4) Uani 1 1 d . . .
C14 C 0.1440(6) 0.0558(4) 0.1790(7) 0.073(2) Uani 1 1 d . . .
C15 C 0.1496(10) 0.1329(6) -0.0009(9) 0.150(5) Uani 1 1 d . . .
H15A H 0.0952 0.1497 0.0301 0.225 Uiso 1 1 calc R . .
H15B H 0.1323 0.0988 -0.0683 0.225 Uiso 1 1 calc R . .
H15C H 0.1926 0.1729 -0.0251 0.225 Uiso 1 1 calc R . .
C16 C 0.3664(10) 0.1114(9) 0.0312(14) 0.268(13) Uani 1 1 d . . .
H16A H 0.4206 0.1310 0.0794 0.402 Uiso 1 1 calc R . .
H16B H 0.3504 0.1476 -0.0171 0.402 Uiso 1 1 calc R . .
H16C H 0.3789 0.0710 -0.0194 0.402 Uiso 1 1 calc R . .
C17 C 0.3735(14) 0.0170(11) 0.2512(18) 0.345(18) Uani 1 1 d . . .
H17A H 0.4281 0.0444 0.2204 0.518 Uiso 1 1 calc R . .
H17B H 0.3705 -0.0329 0.2250 0.518 Uiso 1 1 calc R . .
H17C H 0.3761 0.0227 0.3369 0.518 Uiso 1 1 calc R . .
C18 C 0.1698(15) -0.0336(6) 0.3321(11) 0.246(12) Uani 1 1 d . . .
H18A H 0.1345 -0.0135 0.3939 0.368 Uiso 1 1 calc R . .
H18B H 0.2230 -0.0487 0.3670 0.368 Uiso 1 1 calc R . .
H18C H 0.1319 -0.0743 0.2901 0.368 Uiso 1 1 calc R . .
C19 C 0.0401(7) 0.0446(7) 0.1859(11) 0.173(7) Uani 1 1 d . . .
H19A H 0.0176 0.0861 0.1606 0.259 Uiso 1 1 calc R . .
H19B H 0.0223 0.0376 0.2667 0.259 Uiso 1 1 calc R . .
H19C H 0.0140 0.0030 0.1348 0.259 Uiso 1 1 calc R . .
C20 C 0.2040(6) 0.3237(4) 0.5672(8) 0.077(2) Uani 1 1 d . . .
C21 C 0.2407(5) 0.3661(4) 0.4773(6) 0.0568(18) Uani 1 1 d . . .
C22 C 0.3340(5) 0.3711(4) 0.4737(8) 0.071(2) Uani 1 1 d . . .
C23 C 0.3647(6) 0.3308(5) 0.5519(8) 0.079(3) Uani 1 1 d . . .
C24 C 0.2894(10) 0.2986(4) 0.6202(7) 0.104(4) Uani 1 1 d . . .
C25 C 0.1036(8) 0.3143(6) 0.5999(14) 0.193(8) Uani 1 1 d . . .
H25A H 0.0930 0.2819 0.6618 0.289 Uiso 1 1 calc R . .
H25B H 0.0657 0.2950 0.5310 0.289 Uiso 1 1 calc R . .
H25C H 0.0880 0.3601 0.6277 0.289 Uiso 1 1 calc R . .
C26 C 0.1825(7) 0.4086(5) 0.4063(9) 0.117(4) Uani 1 1 d . . .
H26A H 0.1207 0.3821 0.3947 0.175 Uiso 1 1 calc R . .
H26B H 0.2099 0.4162 0.3301 0.175 Uiso 1 1 calc R . .
H26C H 0.1801 0.4541 0.4491 0.175 Uiso 1 1 calc R . .
C27 C 0.3986(8) 0.4229(5) 0.3983(11) 0.140(5) Uani 1 1 d . . .
H27A H 0.3637 0.4356 0.3327 0.210 Uiso 1 1 calc R . .
H27B H 0.4483 0.3996 0.3683 0.210 Uiso 1 1 calc R . .
H27C H 0.4238 0.4656 0.4474 0.210 Uiso 1 1 calc R . .
C28 C 0.4650(8) 0.3243(8) 0.5772(14) 0.210(9) Uani 1 1 d . . .
H28A H 0.4674 0.2874 0.6307 0.315 Uiso 1 1 calc R . .
H28B H 0.4972 0.3693 0.6133 0.315 Uiso 1 1 calc R . .
H28C H 0.4941 0.3121 0.5039 0.315 Uiso 1 1 calc R . .
C29 C 0.288(2) 0.2581(7) 0.7301(9) 0.366(19) Uani 1 1 d . . .
H29A H 0.3410 0.2784 0.7806 0.550 Uiso 1 1 calc R . .
H29B H 0.2911 0.2085 0.7075 0.550 Uiso 1 1 calc R . .
H29C H 0.2323 0.2616 0.7725 0.550 Uiso 1 1 calc R . .
C30 C -0.2582(6) 0.4568(4) -0.1696(7) 0.082(3) Uani 1 1 d . . .
H30A H -0.1928 0.4594 -0.1813 0.124 Uiso 1 1 calc R . .
H30B H -0.2717 0.5040 -0.1476 0.124 Uiso 1 1 calc R . .
H30C H -0.2914 0.4377 -0.2423 0.124 Uiso 1 1 calc R . .
C31 C -0.4251(5) 0.3912(5) -0.0450(8) 0.085(3) Uani 1 1 d . . .
H31A H -0.4495 0.3663 0.0220 0.128 Uiso 1 1 calc R . .
H31B H -0.4521 0.3658 -0.1175 0.128 Uiso 1 1 calc R . .
H31C H -0.4399 0.4390 -0.0387 0.128 Uiso 1 1 calc R . .
C32 C -0.0196(5) 0.2988(5) 0.1637(7) 0.078(2) Uani 1 1 d . . .
H32A H 0.0096 0.3284 0.1046 0.116 Uiso 1 1 calc R . .
H32B H -0.0074 0.2506 0.1480 0.116 Uiso 1 1 calc R . .
H32C H 0.0049 0.3177 0.2414 0.116 Uiso 1 1 calc R . .
C33 C -0.1983(6) 0.2394(4) 0.2761(6) 0.0593(18) Uani 1 1 d . . .
C34 C -0.1458(7) 0.2035(5) 0.3447(8) 0.088(3) Uani 1 1 d . . .
H34 H -0.0821 0.2087 0.3330 0.106 Uiso 1 1 calc R . .
C35 C -0.1842(9) 0.1596(6) 0.4308(9) 0.111(4) Uani 1 1 d . . .
H35 H -0.1467 0.1359 0.4758 0.134 Uiso 1 1 calc R . .
C36 C -0.2780(10) 0.1515(5) 0.4491(8) 0.109(4) Uani 1 1 d . . .
H36 H -0.3041 0.1228 0.5076 0.131 Uiso 1 1 calc R . .
C37 C -0.3344(8) 0.1862(5) 0.3805(8) 0.096(3) Uani 1 1 d . . .
H37 H -0.3980 0.1814 0.3925 0.115 Uiso 1 1 calc R . .
C38 C -0.2927(6) 0.2277(4) 0.2943(7) 0.075(2) Uani 1 1 d . . .
H38 H -0.3303 0.2491 0.2456 0.090 Uiso 1 1 calc R . .
C39 C -0.2139(7) 0.1768(4) -0.0651(6) 0.069(2) Uani 1 1 d . . .
C40 C -0.3048(6) 0.1862(5) -0.0870(10) 0.097(4) Uani 1 1 d . . .
C41 C -0.2997(8) 0.2330(6) -0.1873(11) 0.109(4) Uani 1 1 d . . .
C42 C -0.2065(8) 0.2501(5) -0.2095(7) 0.085(3) Uani 1 1 d . . .
C43 C -0.1562(5) 0.2187(5) -0.1376(7) 0.071(2) Uani 1 1 d . . .
C44 C -0.1802(13) 0.1251(5) 0.0147(11) 0.196(8) Uani 1 1 d . . .
H44A H -0.2311 0.0884 0.0313 0.293 Uiso 1 1 calc R . .
H44B H -0.1556 0.1507 0.0882 0.293 Uiso 1 1 calc R . .
H44C H -0.1326 0.1032 -0.0246 0.293 Uiso 1 1 calc R . .
C45 C -0.3849(11) 0.1475(8) -0.0223(17) 0.293(15) Uani 1 1 d . . .
H45A H -0.4381 0.1707 -0.0312 0.439 Uiso 1 1 calc R . .
H45B H -0.3686 0.1485 0.0608 0.439 Uiso 1 1 calc R . .
H45C H -0.3991 0.0985 -0.0553 0.439 Uiso 1 1 calc R . .
C46 C -0.3854(14) 0.2443(10) -0.250(2) 0.38(2) Uani 1 1 d . . .
H46A H -0.4045 0.2877 -0.2164 0.567 Uiso 1 1 calc R . .
H46B H -0.4338 0.2042 -0.2412 0.567 Uiso 1 1 calc R . .
H46C H -0.3734 0.2483 -0.3333 0.567 Uiso 1 1 calc R . .
C47 C -0.1684(16) 0.2945(7) -0.3110(10) 0.247(11) Uani 1 1 d . . .
H47A H -0.2100 0.3270 -0.3285 0.370 Uiso 1 1 calc R . .
H47B H -0.1624 0.2631 -0.3808 0.370 Uiso 1 1 calc R . .
H47C H -0.1086 0.3216 -0.2877 0.370 Uiso 1 1 calc R . .
C48 C -0.0510(7) 0.2207(8) -0.1473(12) 0.171(7) Uani 1 1 d . . .
H48A H -0.0278 0.2019 -0.0782 0.256 Uiso 1 1 calc R . .
H48B H -0.0211 0.2695 -0.1521 0.256 Uiso 1 1 calc R . .
H48C H -0.0384 0.1921 -0.2177 0.256 Uiso 1 1 calc R . .
C49 C -0.2624(6) 0.4992(5) 0.2182(9) 0.084(3) Uani 1 1 d . . .
C50 C -0.1737(8) 0.5217(4) 0.1699(7) 0.075(2) Uani 1 1 d . . .
C51 C -0.1099(5) 0.4892(4) 0.2313(7) 0.066(2) Uani 1 1 d . . .
C52 C -0.1548(6) 0.4499(4) 0.3174(7) 0.067(2) Uani 1 1 d . . .
C53 C -0.2477(6) 0.4525(4) 0.3075(8) 0.074(2) Uani 1 1 d . . .
C54 C -0.3528(9) 0.5245(7) 0.1926(13) 0.213(9) Uani 1 1 d . . .
H54A H -0.3517 0.5418 0.1144 0.320 Uiso 1 1 calc R . .
H54B H -0.3612 0.5627 0.2510 0.320 Uiso 1 1 calc R . .
H54C H -0.4032 0.4853 0.1963 0.320 Uiso 1 1 calc R . .
C55 C -0.1476(12) 0.5768(5) 0.0801(9) 0.193(8) Uani 1 1 d . . .
H55A H -0.2029 0.5896 0.0468 0.289 Uiso 1 1 calc R . .
H55B H -0.1130 0.5569 0.0174 0.289 Uiso 1 1 calc R . .
H55C H -0.1104 0.6189 0.1190 0.289 Uiso 1 1 calc R . .
C56 C -0.0059(6) 0.5030(6) 0.2157(11) 0.132(5) Uani 1 1 d . . .
H56A H 0.0078 0.4913 0.1338 0.198 Uiso 1 1 calc R . .
H56B H 0.0228 0.4735 0.2659 0.198 Uiso 1 1 calc R . .
H56C H 0.0177 0.5527 0.2375 0.198 Uiso 1 1 calc R . .
C57 C -0.1086(9) 0.4158(5) 0.4162(8) 0.135(5) Uani 1 1 d . . .
H57A H -0.0594 0.3928 0.3833 0.203 Uiso 1 1 calc R . .
H57B H -0.1537 0.3807 0.4501 0.203 Uiso 1 1 calc R . .
H57C H -0.0835 0.4524 0.4772 0.203 Uiso 1 1 calc R . .
C58 C -0.3217(9) 0.4176(6) 0.3880(11) 0.166(7) Uani 1 1 d . . .
H58A H -0.3778 0.4005 0.3421 0.249 Uiso 1 1 calc R . .
H58B H -0.3335 0.4523 0.4507 0.249 Uiso 1 1 calc R . .
H58C H -0.3007 0.3779 0.4222 0.249 Uiso 1 1 calc R . .
H1 C 0.3332 0.1950 0.3639 0.73(4) Uiso 1 1 d . . .
H2 C 0.1750 0.2159 0.3225 0.73(4) Uiso 1 1 d . . .
H3 C -0.1422 0.3783 0.0112 1.06(8) Uiso 1 1 d . . .
H4 C -0.2917 0.3238 0.0903 0.89(6) Uiso 1 1 d . . .

loop_
_atom_site_aniso_label
_atom_site_aniso_U_11
_atom_site_aniso_U_22
_atom_site_aniso_U_33
_atom_site_aniso_U_23
_atom_site_aniso_U_13
_atom_site_aniso_U_12
Ru1 0.0490(3) 0.0405(3) 0.0389(3) 0.0036(2) -0.0004(2) 0.0100(2)
Ru2 0.0467(3) 0.0420(3) 0.0403(3) 0.0022(2) -0.0009(2) 0.0117(2)
Ru3 0.0491(3) 0.0406(3) 0.0361(3) 0.0039(2) -0.0039(2) 0.0069(2)
Ru4 0.0463(3) 0.0373(3) 0.0417(3) 0.0039(2) -0.0029(2) 0.0075(2)
Si1 0.0701(13) 0.0522(11) 0.0496(11) 0.0114(9) 0.0103(9) 0.0051(10)
Si2 0.0643(12) 0.0537(11) 0.0480(11) 0.0113(9) 0.0073(9) 0.0058(9)
Si3 0.0608(12) 0.0534(11) 0.0494(11) 0.0104(9) -0.0107(9) 0.0144(9)
Si4 0.0600(11) 0.0480(10) 0.0454(10) 0.0039(8) -0.0101(9) 0.0164(9)
C1 0.180(10) 0.073(6) 0.065(6) 0.031(5) 0.012(6) 0.030(6)
C2 0.090(7) 0.102(7) 0.115(8) -0.003(6) 0.045(6) -0.012(5)
C3 0.071(5) 0.100(7) 0.085(6) 0.017(5) 0.024(5) -0.005(5)
C4 0.111(7) 0.053(5) 0.055(5) 0.008(4) -0.007(5) 0.017(5)
C5 0.120(8) 0.093(7) 0.086(7) 0.023(5) -0.027(6) 0.034(6)
C6 0.173(12) 0.095(8) 0.117(9) 0.001(7) -0.067(9) 0.054(8)
C7 0.27(2) 0.094(9) 0.105(10) 0.010(7) -0.054(13) 0.079(13)
C8 0.28(2) 0.093(8) 0.068(7) 0.042(6) 0.011(11) 0.038(12)
C9 0.175(10) 0.072(6) 0.065(6) 0.026(5) 0.011(6) 0.016(6)
C10 0.084(5) 0.055(4) 0.044(4) -0.001(3) -0.011(4) 0.005(4)
C11 0.068(6) 0.115(8) 0.086(7) -0.056(6) 0.022(5) -0.003(5)
C12 0.145(10) 0.130(11) 0.122(11) -0.080(9) -0.084(9) 0.103(10)
C13 0.206(13) 0.051(5) 0.070(6) -0.001(4) -0.040(8) 0.031(8)
C14 0.075(5) 0.067(5) 0.065(5) -0.024(4) -0.002(4) -0.016(4)
C15 0.264(16) 0.104(8) 0.078(7) 0.012(6) -0.080(9) 0.020(9)
C16 0.180(13) 0.30(2) 0.238(18) -0.197(16) 0.156(13) -0.128(14)
C17 0.41(3) 0.35(2) 0.32(2) -0.25(2) -0.26(2) 0.35(2)
C18 0.58(4) 0.062(7) 0.085(9) 0.014(6) -0.046(14) 0.016(13)
C19 0.109(9) 0.214(14) 0.148(11) -0.090(10) 0.022(8) -0.069(9)
C20 0.088(6) 0.060(5) 0.075(6) -0.020(4) 0.036(5) 0.001(4)
C21 0.055(4) 0.051(4) 0.064(5) -0.010(3) -0.003(3) 0.014(3)
C22 0.059(5) 0.058(5) 0.091(6) -0.020(4) -0.009(4) 0.007(4)
C23 0.100(7) 0.069(5) 0.068(6) -0.021(4) -0.036(5) 0.032(5)
C24 0.241(13) 0.045(5) 0.031(4) -0.004(3) -0.013(6) 0.040(7)
C25 0.144(10) 0.124(10) 0.282(18) -0.087(11) 0.152(12) -0.023(8)
C26 0.145(9) 0.103(8) 0.114(8) -0.019(6) -0.046(7) 0.074(7)
C27 0.126(9) 0.074(7) 0.198(13) -0.026(7) 0.051(9) -0.034(6)
C28 0.141(11) 0.233(16) 0.256(17) -0.135(14) -0.144(12) 0.112(11)
C29 0.99(6) 0.094(9) 0.029(5) 0.004(6) -0.077(15) 0.131(19)
C30 0.125(7) 0.060(5) 0.068(5) 0.027(4) -0.003(5) 0.019(5)
C31 0.063(5) 0.103(7) 0.094(6) 0.013(5) -0.019(4) 0.025(5)
C32 0.068(5) 0.089(6) 0.077(6) -0.004(5) -0.011(4) 0.023(4)
C33 0.083(5) 0.051(4) 0.047(4) 0.007(3) -0.006(4) 0.020(4)
C34 0.116(7) 0.078(6) 0.077(6) 0.023(5) -0.011(5) 0.027(5)
C35 0.144(10) 0.112(9) 0.092(8) 0.044(6) -0.006(7) 0.046(8)
C36 0.181(12) 0.087(7) 0.070(6) 0.047(5) 0.015(7) 0.029(8)
C37 0.129(8) 0.083(6) 0.075(6) 0.017(5) 0.019(6) 0.012(6)
C38 0.103(7) 0.066(5) 0.059(5) 0.026(4) 0.000(4) 0.014(5)
C39 0.114(7) 0.043(4) 0.051(4) 0.004(3) -0.003(5) 0.014(4)
C40 0.064(5) 0.079(6) 0.123(8) -0.057(6) 0.039(6) -0.034(5)
C41 0.107(8) 0.101(8) 0.121(9) -0.067(7) -0.089(7) 0.067(7)
C42 0.133(9) 0.077(6) 0.044(5) 0.001(4) -0.006(5) 0.019(6)
C43 0.068(5) 0.081(6) 0.059(5) -0.019(4) 0.010(4) 0.007(4)
C44 0.43(3) 0.060(7) 0.109(9) -0.019(6) -0.058(12) 0.089(11)
C45 0.215(15) 0.187(14) 0.38(3) -0.204(17) 0.227(17) -0.149(13)
C46 0.41(3) 0.28(2) 0.46(3) -0.29(2) -0.38(3) 0.27(2)
C47 0.56(3) 0.107(10) 0.068(8) 0.019(7) 0.106(14) 0.023(15)
C48 0.076(7) 0.228(15) 0.185(13) -0.108(12) 0.029(8) 0.010(8)
C49 0.080(6) 0.082(6) 0.093(7) -0.048(5) -0.035(5) 0.050(5)
C50 0.141(8) 0.029(4) 0.053(5) 0.001(3) -0.002(5) 0.008(4)
C51 0.064(5) 0.053(4) 0.073(5) -0.019(4) 0.011(4) -0.007(4)
C52 0.082(6) 0.062(5) 0.054(5) -0.009(4) -0.015(4) 0.014(4)
C53 0.071(5) 0.068(5) 0.072(6) -0.023(4) 0.021(4) -0.006(4)
C54 0.191(12) 0.199(13) 0.260(17) -0.174(13) -0.153(12) 0.162(11)
C55 0.43(2) 0.041(5) 0.085(8) 0.016(5) 0.003(11) -0.023(9)
C56 0.063(6) 0.129(9) 0.180(12) -0.063(8) 0.010(7) -0.024(6)
C57 0.232(14) 0.104(8) 0.078(7) -0.021(6) -0.071(8) 0.070(9)
C58 0.182(12) 0.140(10) 0.138(10) -0.055(8) 0.105(9) -0.063(9)

loop_
_geom_bond_atom_site_label_1
_geom_bond_atom_site_label_2
_geom_bond_distance
_geom_bond_site_symmetry_2
_geom_bond_publ_flag
Ru1 H1 1.7744(7) . ?
Ru1 H2 1.8811(6) . ?
Ru1 C12 2.185(9) . ?
Ru1 C10 2.191(7) . ?
Ru1 C14 2.196(7) . ?
Ru1 C13 2.205(9) . ?
Ru1 C11 2.207(8) . ?
Ru1 Si2 2.353(2) . ?
Ru1 Si1 2.355(2) . ?
Ru1 Ru2 2.6617(10) . ?
Ru2 H1 1.7717(6) . ?
Ru2 H2 1.8437(7) . ?
Ru2 C24 2.191(7) . ?
Ru2 C21 2.192(7) . ?
Ru2 C20 2.196(7) . ?
Ru2 C23 2.202(8) . ?
Ru2 C22 2.249(7) . ?
Ru2 Si2 2.345(2) . ?
Ru2 Si1 2.360(2) . ?
Ru3 H4 1.7367(7) . ?
Ru3 H3 1.9146(6) . ?
Ru3 C40 2.175(7) . ?
Ru3 C43 2.194(7) . ?
Ru3 C42 2.194(8) . ?
Ru3 C41 2.207(7) . ?
Ru3 C39 2.224(7) . ?
Ru3 Si4 2.3528(19) . ?
Ru3 Si3 2.364(2) . ?
Ru3 Ru4 2.6652(10) . ?
Ru4 H3 1.7778(7) . ?
Ru4 H4 1.8297(6) . ?
Ru4 C51 2.178(7) . ?
Ru4 C50 2.186(7) . ?
Ru4 C53 2.206(7) . ?
Ru4 C49 2.213(7) . ?
Ru4 C52 2.251(7) . ?
Ru4 Si4 2.3568(19) . ?
Ru4 Si3 2.363(2) . ?
Si1 C2 1.888(9) . ?
Si1 C1 1.899(8) . ?
Si1 H1 1.941(2) . ?
Si1 H2 2.386(2) . ?
Si2 C3 1.884(7) . ?
Si2 C4 1.895(8) . ?
Si2 H2 2.354(2) . ?
Si3 C31 1.883(7) . ?
Si3 C30 1.893(7) . ?
Si3 H4 2.1394(19) . ?
Si3 H3 2.4045(19) . ?
Si4 C33 1.876(7) . ?
Si4 C32 1.878(7) . ?
Si4 H3 2.3151(19) . ?
Si4 H4 2.3563(19) . ?
C4 C9 1.371(11) . ?
C4 C5 1.385(12) . ?
C5 C6 1.377(12) . ?
C6 C7 1.321(18) . ?
C7 C8 1.353(18) . ?
C8 C9 1.416(15) . ?
C10 C11 1.407(12) . ?
C10 C14 1.411(10) . ?
C10 C15 1.514(11) . ?
C11 C12 1.432(16) . ?
C11 C16 1.491(13) . ?
C12 C13 1.339(16) . ?
C12 C17 1.488(14) . ?
C13 C14 1.347(13) . ?
C13 C18 1.565(15) . ?
C14 C19 1.501(12) . ?
C20 C21 1.395(11) . ?
C20 C25 1.501(12) . ?
C20 C24 1.534(13) . ?
C21 C22 1.352(9) . ?
C21 C26 1.520(10) . ?
C22 C23 1.327(11) . ?
C22 C27 1.553(12) . ?
C23 C24 1.429(13) . ?
C23 C28 1.515(12) . ?
C24 C29 1.501(12) . ?
C33 C34 1.372(10) . ?
C33 C38 1.380(10) . ?
C34 C35 1.387(13) . ?
C35 C36 1.374(14) . ?
C36 C37 1.394(13) . ?
C37 C38 1.379(11) . ?
C39 C43 1.377(11) . ?
C39 C40 1.390(12) . ?
C39 C44 1.512(12) . ?
C40 C41 1.481(14) . ?
C40 C45 1.501(13) . ?
C41 C42 1.376(14) . ?
C41 C46 1.485(13) . ?
C42 C43 1.323(12) . ?
C42 C47 1.526(13) . ?
C43 C48 1.536(11) . ?
C49 C53 1.423(12) . ?
C49 C50 1.422(12) . ?
C49 C54 1.509(11) . ?
C50 C51 1.400(11) . ?
C50 C55 1.514(11) . ?
C51 C52 1.372(10) . ?
C51 C56 1.513(10) . ?
C52 C53 1.370(11) . ?
C52 C57 1.529(11) . ?
C53 C58 1.518(11) . ?
